data_1571693
loop_
_publ_author_name
'Sui, Xianwei'
'Dang, Hang T.'
'Porey, Arka'
'Trevino, Ramon'
'Das, Arko'
'Fremin, Seth O.'
'Hughes, William B.'
'Thompson, William T.'
'Dhakal, Shree Krishna'
'Arman, Hadi D.'
'Larionov, Oleg V.'

_publ_section_title
;
 Acridine photocatalysis enables tricomponent direct decarboxylative amine
 construction.
;
_journal_issue 25
_journal_name_full 'Chemical science'
_journal_page_first 9582
_journal_page_last 9590
_journal_paper_doi 10.1039/d4sc02356k
_journal_volume 15
_journal_year 2024
_chemical_formula_moiety 'C7 H12 O2, C18 H22 N2'
_chemical_formula_sum 'C25 H34 N2 O2'
_chemical_formula_weight 394.54
_space_group_crystal_system triclinic
_space_group_IT_number 2
_space_group_name_Hall '-P 1'
_space_group_name_H-M_alt 'P -1'
_atom_sites_solution_hydrogens mixed
_atom_sites_solution_primary dual
_audit_creation_date 2023-11-01
_audit_creation_method
;
Olex2 1.5-ac5-024
(compiled 2022.04.12 svn.rca3783a0 for Rigaku Oxford Diffraction, GUI svn.r6498)
;
_audit_update_record
;
2024-03-14 deposited with the CCDC.	2024-05-21 downloaded from the CCDC.
;
_cell_angle_alpha 93.448(2)
_cell_angle_beta 90.414(2)
_cell_angle_gamma 96.639(2)
_cell_formula_units_Z 2
_cell_length_a 9.2584(2)
_cell_length_b 9.9261(2)
_cell_length_c 11.8278(3)
_cell_measurement_reflns_used 10436
_cell_measurement_temperature 100.00(10)
_cell_measurement_theta_max 76.3830
_cell_measurement_theta_min 3.7360
_cell_volume 1077.62(4)
_computing_cell_refinement 'CrysAlisPro 1.171.42.102a (Rigaku OD, 2023)'
_computing_data_collection 'CrysAlisPro 1.171.42.102a (Rigaku OD, 2023)'
_computing_data_reduction 'CrysAlisPro 1.171.42.102a (Rigaku OD, 2023)'
_computing_molecular_graphics 'Olex2 1.5-ac5-024 (Dolomanov et al., 2009)'
_computing_publication_material 'Olex2 1.5-ac5-024 (Dolomanov et al., 2009)'
_computing_structure_refinement 'SHELXL 2018/3 (Sheldrick, 2015)'
_computing_structure_solution 'SHELXT  (Sheldrick, 2015)'
_diffrn_ambient_environment N~2~
_diffrn_ambient_temperature 100.00(10)
_diffrn_detector 'Hybrid Pixel Array Detector'
_diffrn_detector_area_resol_mean 10.0000
_diffrn_detector_type HyPix
_diffrn_measured_fraction_theta_full 0.998
_diffrn_measured_fraction_theta_max 0.948
_diffrn_measurement_details
;
List of Runs (angles in degrees, time in seconds):

  # Type    Start    End  Width  t~exp~   \w     \q     \k     \f   Frames
#--------------------------------------------------------------------------
  1  \w     31.00 119.00   0.50    0.05    --   46.64  55.00-161.62  176
  2  \w     31.00 119.00   0.50    0.05    --   46.64  54.00-111.67  176
  3  \w     31.00 119.00   0.50    0.05    --   46.64  53.00 -38.00  176
  4  \w     32.00 121.00   0.50    0.05    --   46.64  31.00-148.00  178
  5  \w     33.00 119.00   0.50    0.05    --   46.64  44.00  50.50  172
  6  \w     31.00 119.00   0.50    0.05    --   46.64  53.00 103.67  176
  7  \w     31.00 119.00   0.50    0.05    --   46.64  53.00 148.93  176
  8  \w     34.00 101.00   0.50    0.15    --  106.92 -77.00  90.00  134
  9  \w     34.00  71.00   0.50    0.15    --  106.92 -61.00  90.00   74
 10  \w     34.00  71.00   0.50    0.15    --  106.92 -61.00   0.00   74
 11  \w     34.00  71.00   0.50    0.15    --  106.92 -61.00-150.00   74
 12  \w     34.00  71.00   0.50    0.15    --  106.92 -61.00-180.00   74
 13  \w     34.00  93.00   0.50    0.05    --   46.64-125.00 -90.00  118
 14  \w     37.00 112.00   0.50    0.15    --  106.92-125.00-180.00  150
 15  \w     37.00 112.00   0.50    0.15    --  106.92-125.00-150.00  150
 16  \w     37.00 112.00   0.50    0.15    --  106.92-125.00-120.00  150
 17  \w     37.00 112.00   0.50    0.15    --  106.92-125.00 -60.00  150
 18  \w     34.00 106.00   0.50    0.15    --  106.92 -94.00 -60.00  144
 19  \w     34.00 106.00   0.50    0.15    --  106.92 -94.00   0.00  144
 20  \w     37.00 112.00   0.50    0.15    --  106.92-125.00  90.00  150
 21  \w    -25.00  63.00   0.50    0.05    --   46.64 -57.00  30.00  176
 22  \w    -28.00  38.00   0.50    0.05    --   46.64 -31.00  51.00  132
 23  \w     92.00 178.00   0.50    0.15    --  106.92  31.00-148.00  172
 24  \w   -121.00 -31.00   0.50    0.05    --  -46.64 -31.00  51.00  180
 25  \w   -118.00 -83.00   0.50    0.05    --  -46.64 -57.00  60.00   70
 26  \w   -118.00 -31.00   0.50    0.05    --  -46.64 -52.00 -25.24  174
 27  \w    -85.00 -22.00   0.50    0.15    --  -91.75 125.00 -90.00  126
 28  \w   -101.00 -19.00   0.50    0.15    --  -91.75  77.00 -60.00  164
 29  \w    -71.00 -19.00   0.50    0.15    --  -91.75  61.00-120.00  104
 30  \w    -71.00 -19.00   0.50    0.15    --  -91.75  61.00-150.00  104
 31  \w    -38.00  28.00   0.50    0.05    --  -46.64  31.00-148.00  132
 32  \w    -51.00 -19.00   0.50    0.15    --  -91.75  45.00  30.00   64
 33  \w    -71.00 -19.00   0.50    0.15    --  -91.75  61.00  30.00  104
 34  \w   -167.00 -74.00   0.50    0.15    --  -91.75 -15.00 -90.00  186
 35  \w   -164.00 -77.00   0.50    0.15    --  -91.75 -45.00 -65.95  174
 36  \w   -164.00-101.00   0.50    0.15    --  -91.75 -77.00   0.00  126
 37  \w   -164.00-101.00   0.50    0.15    --  -91.75 -77.00  30.00  126
 38  \w   -166.00 -76.00   0.50    0.15    --  -91.75 -31.00  51.00  180
 39  \w   -164.00-100.00   0.50    0.15    --  -91.75 -94.00 150.00  128
;
_diffrn_measurement_device 'four-circle diffractometer'
_diffrn_measurement_device_type 'XtaLAB Synergy, Dualflex, HyPix'
_diffrn_measurement_method '\w scans'
_diffrn_orient_matrix_type 'CrysAlisPro convention (1999,Acta A55,543-557)'
_diffrn_orient_matrix_UB_11 0.1597575000
_diffrn_orient_matrix_UB_12 0.0456902000
_diffrn_orient_matrix_UB_13 0.0344423000
_diffrn_orient_matrix_UB_21 -0.0149236000
_diffrn_orient_matrix_UB_22 0.1431657000
_diffrn_orient_matrix_UB_23 -0.0388962000
_diffrn_orient_matrix_UB_31 -0.0482017000
_diffrn_orient_matrix_UB_32 0.0438486000
_diffrn_orient_matrix_UB_33 0.1197113000
_diffrn_radiation_monochromator mirror
_diffrn_radiation_probe x-ray
_diffrn_radiation_type 'Cu K\a'
_diffrn_radiation_wavelength 1.54184
_diffrn_reflns_av_R_equivalents 0.0308
_diffrn_reflns_av_unetI/netI 0.0216
_diffrn_reflns_Laue_measured_fraction_full 0.998
_diffrn_reflns_Laue_measured_fraction_max 0.948
_diffrn_reflns_limit_h_max 11
_diffrn_reflns_limit_h_min -11
_diffrn_reflns_limit_k_max 12
_diffrn_reflns_limit_k_min -12
_diffrn_reflns_limit_l_max 14
_diffrn_reflns_limit_l_min -12
_diffrn_reflns_number 20191
_diffrn_reflns_point_group_measured_fraction_full 0.998
_diffrn_reflns_point_group_measured_fraction_max 0.948
_diffrn_reflns_theta_full 67.684
_diffrn_reflns_theta_max 76.849
_diffrn_reflns_theta_min 3.744
_diffrn_source 'micro-focus sealed X-ray tube'
_diffrn_source_type 'PhotonJet (Cu) X-ray Source'
_exptl_absorpt_coefficient_mu 0.598
_exptl_absorpt_correction_T_max 1.000
_exptl_absorpt_correction_T_min 0.667
_exptl_absorpt_correction_type gaussian
_exptl_absorpt_process_details
;
CrysAlisPro 1.171.42.102a (Rigaku Oxford Diffraction, 2023)
Numerical absorption correction based on gaussian integration over
a multifaceted crystal model
Empirical absorption correction using spherical harmonics,
implemented in SCALE3 ABSPACK scaling algorithm.
;
_exptl_crystal_colour 'clear colourless'
_exptl_crystal_colour_lustre clear
_exptl_crystal_colour_primary colourless
_exptl_crystal_density_diffrn 1.216
_exptl_crystal_description block
_exptl_crystal_F_000 428
_exptl_crystal_size_max 0.16
_exptl_crystal_size_mid 0.095
_exptl_crystal_size_min 0.071
_refine_diff_density_max 0.492
_refine_diff_density_min -0.470
_refine_diff_density_rms 0.044
_refine_ls_extinction_coef 0.0017(4)
_refine_ls_extinction_expression Fc^*^=kFc[1+0.001xFc^2^\l^3^/sin(2\q)]^-1/4^
_refine_ls_extinction_method 'SHELXL-2018/3 (Sheldrick 2018)'
_refine_ls_goodness_of_fit_ref 1.022
_refine_ls_hydrogen_treatment mixed
_refine_ls_matrix_type full
_refine_ls_number_parameters 296
_refine_ls_number_reflns 4297
_refine_ls_number_restraints 0
_refine_ls_restrained_S_all 1.022
_refine_ls_R_factor_all 0.0579
_refine_ls_R_factor_gt 0.0521
_refine_ls_shift/su_max 0.000
_refine_ls_shift/su_mean 0.000
_refine_ls_structure_factor_coef Fsqd
_refine_ls_weighting_details 'w=1/[\s^2^(Fo^2^)+(0.0500P)^2^+0.7500P] where P=(Fo^2^+2Fc^2^)/3'
_refine_ls_weighting_scheme calc
_refine_ls_wR_factor_gt 0.1251
_refine_ls_wR_factor_ref 0.1297
_reflns_Friedel_coverage 0.000
_reflns_number_gt 3797
_reflns_number_total 4297
_reflns_threshold_expression 'I > 2\s(I)'
_cod_data_source_file d4sc02356k2.cif
_cod_data_source_block hpd800_auto
_cod_depositor_comments 'Adding full bibliography for 1571691--1571695.cif.'
_cod_database_code 1571693
_shelx_shelxl_version_number 2018/3
_chemical_oxdiff_formula 'C H N'
_chemical_oxdiff_usercomment 'sample 4'
_shelx_space_group_comment
;
The symmetry employed for this shelxl refinement is uniquely defined
by the following loop, which should always be used as a source of
symmetry information in preference to the above space-group names.
They are only intended as comments.
;
_shelx_estimated_absorpt_t_max 0.959
_shelx_estimated_absorpt_t_min 0.910
_olex2_refinement_description
;
1. Fixed Uiso
 At 1.2 times of:
  All C(H,H) groups, H6 of C6, H5 of C5, H19B of C19B, H19A of C19A, H4 of C4,
   H9 of C9, H13 of C13, H1A of C1, H3 of C3, H10 of C10, H11 of C11, H7 of C7,
  H12 of C12, All C(H,H,H) groups, All C(H,H,H,H) groups
 At 1.5 times of:
  H1B of C22B
2. Others
 Fixed Sof: H20A(0.55) H20B(0.55) H20C(0.45) H20D(0.45) H23C(0.5) H23D(0.5)
 H23A(0.5) H23B(0.5) H21A(0.5) H21B(0.5) H21C(0.5) H21D(0.5) C24A(0.55)
 H24A(0.55) H24B(0.55) C24B(0.45) H24C(0.45) H24D(0.45) C22A(0.5) H22A(0.5)
 H22B(0.5) C22B(0.5) H22C(0.5) H22D(0.5) C19A(0.55) H19A(0.55) C19B(0.45)
 H19B(0.45)
3.a Ternary CH refined with riding coordinates:
 C1(H1A), C13(H13), C19A(H19A), C19B(H19B)
3.b Secondary CH2 refined with riding coordinates:
 C17(H17A,H17B), C18(H18A,H18B), C20(H20A,H20B), C20(H20C,H20D), C16(H16A,
 H16B), C14(H14A,H14B), C15(H15A,H15B), C23(H23C,H23D), C23(H23A,H23B),
 C21(H21A,H21B), C21(H21C,H21D), C24A(H24A,H24B), C24B(H24C,H24D), C22A(H22A,
 H22B), C22B(H22C,H22D)
3.c Aromatic/amide H refined with riding coordinates:
 C12(H12), C11(H11), C9(H9), C3(H3), C4(H4), C10(H10), C7(H7), C6(H6), C5(H5)
;
_olex2_exptl_crystal_mounting_method 'nylon loop'
_olex2_submission_special_instructions 'No special instructions were received'
_oxdiff_exptl_absorpt_empirical_details
;
Empirical correction (ABSPACK) includes:
- Absorption correction using spherical harmonics
- Frame scaling
- Detector area scaling
- B-factor correction
;
_oxdiff_exptl_absorpt_empirical_full_max 1.128
_oxdiff_exptl_absorpt_empirical_full_min 0.893

loop_
_space_group_symop_operation_xyz
'x, y, z'
'-x, -y, -z'

loop_
_atom_site_label
_atom_site_type_symbol
_atom_site_fract_x
_atom_site_fract_y
_atom_site_fract_z
_atom_site_U_iso_or_equiv
_atom_site_adp_type
_atom_site_occupancy
_atom_site_site_symmetry_order
_atom_site_calc_flag
_atom_site_refinement_flags_posn
_atom_site_refinement_flags_adp
_atom_site_refinement_flags_occupancy
_atom_site_disorder_assembly
_atom_site_disorder_group
O1 O 0.69970(13) 0.15414(11) 0.75216(10) 0.0311(3) Uani 1 1 d . . . . .
O2 O 0.75524(14) 0.37709(11) 0.78243(11) 0.0380(3) Uani 1 1 d . . . . .
N2 N 0.46231(15) 0.19852(15) 0.64049(12) 0.0332(3) Uani 1 1 d . . . . .
N1 N 0.29232(15) 0.34220(15) 0.27303(14) 0.0363(4) Uani 1 1 d . . . . .
C1 C 0.20235(16) 0.25611(15) 0.34595(13) 0.0256(3) Uani 1 1 d . . . . .
H1A H 0.175639 0.165949 0.304187 0.031 Uiso 1 1 calc R U . . .
C8 C 0.28910(16) 0.23387(15) 0.45175(13) 0.0250(3) Uani 1 1 d . . . . .
C12 C 0.30309(17) 0.10543(15) 0.48783(13) 0.0261(3) Uani 1 1 d . . . . .
H12 H 0.253329 0.027095 0.448629 0.031 Uiso 1 1 calc R U . . .
C11 C 0.39002(17) 0.09226(16) 0.58132(14) 0.0291(3) Uani 1 1 d . . . . .
H11 H 0.398792 0.003579 0.604580 0.035 Uiso 1 1 calc R U . . .
C17 C -0.17904(17) 0.27876(16) 0.47911(14) 0.0296(3) Uani 1 1 d . . . . .
H17A H -0.241730 0.211021 0.520353 0.036 Uiso 1 1 calc R U . . .
H17B H -0.157516 0.361658 0.530016 0.036 Uiso 1 1 calc R U . . .
C25 C 0.78731(17) 0.26281(16) 0.78741(14) 0.0283(3) Uani 1 1 d . . . . .
C18 C -0.03684(17) 0.22176(16) 0.44826(14) 0.0293(3) Uani 1 1 d . . . . .
H18A H -0.059334 0.132747 0.405684 0.035 Uiso 1 1 calc R U . . .
H18B H 0.016085 0.206872 0.518615 0.035 Uiso 1 1 calc R U . . .
C13 C 0.06075(16) 0.31729(16) 0.37661(14) 0.0285(3) Uani 1 1 d . . . . .
H13 H 0.087515 0.404417 0.422838 0.034 Uiso 1 1 calc R U . . .
C2 C 0.39711(16) 0.29222(18) 0.20375(14) 0.0312(4) Uani 1 1 d . . . . .
C9 C 0.36081(18) 0.34417(17) 0.51558(16) 0.0347(4) Uani 1 1 d . . . . .
H9 H 0.351831 0.434108 0.495536 0.042 Uiso 1 1 calc R U . . .
C3 C 0.42425(17) 0.15676(17) 0.20067(14) 0.0317(4) Uani 1 1 d . . . . .
H3 H 0.371090 0.095583 0.248166 0.038 Uiso 1 1 calc R U . . .
C4 C 0.52778(19) 0.11071(19) 0.12913(15) 0.0362(4) Uani 1 1 d . . . . .
H4 H 0.544175 0.017891 0.127505 0.043 Uiso 1 1 calc R U . . .
C20 C 0.99242(19) 0.32651(17) 0.92787(15) 0.0329(4) Uani 1 1 d . . . . .
H20A H 0.930373 0.344648 0.993584 0.039 Uiso 0.55 1 calc R U P A 1
H20B H 1.005854 0.409758 0.885206 0.039 Uiso 0.55 1 calc R U P A 1
H20C H 0.995354 0.425591 0.920367 0.039 Uiso 0.45 1 calc R U P B 2
H20D H 0.918172 0.300244 0.984785 0.039 Uiso 0.45 1 calc R U P B 2
C16 C -0.25989(18) 0.31311(18) 0.37404(15) 0.0345(4) Uani 1 1 d . . . . .
H16A H -0.347720 0.355474 0.396964 0.041 Uiso 1 1 calc R U . . .
H16B H -0.291498 0.228668 0.327215 0.041 Uiso 1 1 calc R U . . .
C10 C 0.44502(19) 0.32270(18) 0.60806(17) 0.0385(4) Uani 1 1 d . . . . .
H10 H 0.492861 0.399437 0.650627 0.046 Uiso 1 1 calc R U . . .
C7 C 0.47943(18) 0.38059(19) 0.13366(16) 0.0377(4) Uani 1 1 d . . . . .
H7 H 0.463946 0.473629 0.135007 0.045 Uiso 1 1 calc R U . . .
C14 C -0.02350(18) 0.3489(2) 0.27132(16) 0.0369(4) Uani 1 1 d . . . . .
H14A H -0.048845 0.264303 0.223095 0.044 Uiso 1 1 calc R U . . .
H14B H 0.038643 0.413575 0.226814 0.044 Uiso 1 1 calc R U . . .
C6 C 0.58283(19) 0.3326(2) 0.06277(17) 0.0439(5) Uani 1 1 d . . . . .
H6 H 0.637357 0.393072 0.015450 0.053 Uiso 1 1 calc R U . . .
C5 C 0.6077(2) 0.1976(2) 0.06001(16) 0.0426(5) Uani 1 1 d . . . . .
H5 H 0.678868 0.165167 0.011216 0.051 Uiso 1 1 calc R U . . .
C15 C -0.16275(19) 0.4102(2) 0.30459(17) 0.0416(4) Uani 1 1 d . . . . .
H15A H -0.137259 0.497306 0.349383 0.050 Uiso 1 1 calc R U . . .
H15B H -0.215870 0.428974 0.235401 0.050 Uiso 1 1 calc R U . . .
C23 C 1.1407(2) 0.0994(2) 0.83425(18) 0.0500(5) Uani 1 1 d . . . . .
H23C H 1.167239 0.005479 0.829465 0.060 Uiso 0.5 1 calc R U P C 2
H23D H 1.195250 0.150899 0.775875 0.060 Uiso 0.5 1 calc R U P C 2
H23A H 1.206034 0.057322 0.780249 0.060 Uiso 0.5 1 calc R U P D 1
H23B H 1.097964 0.029338 0.884255 0.060 Uiso 0.5 1 calc R U P D 1
C21 C 1.1379(3) 0.2970(3) 0.9702(3) 0.0956(13) Uani 1 1 d . . . . .
H21A H 1.193719 0.386050 0.991983 0.115 Uiso 0.5 1 calc R U P E 1
H21B H 1.119758 0.250097 1.041210 0.115 Uiso 0.5 1 calc R U P E 1
H21C H 1.212911 0.361400 0.936756 0.115 Uiso 0.5 1 calc R U P F 2
H21D H 1.141743 0.318039 1.053174 0.115 Uiso 0.5 1 calc R U P F 2
C24A C 1.0207(4) 0.1588(4) 0.7704(3) 0.0354(7) Uani 0.55 1 d . . P G 1
H24A H 1.064307 0.231908 0.723577 0.042 Uiso 0.55 1 calc R U P G 1
H24B H 0.966883 0.087081 0.719466 0.042 Uiso 0.55 1 calc R U P G 1
C24B C 0.9698(4) 0.0976(4) 0.8132(4) 0.0311(8) Uani 0.45 1 d . . P G 2
H24C H 0.939038 0.045442 0.741437 0.037 Uiso 0.45 1 calc R U P G 2
H24D H 0.914586 0.055799 0.876104 0.037 Uiso 0.45 1 calc R U P G 2
C22A C 1.2294(4) 0.2242(4) 0.9081(3) 0.0358(8) Uani 0.5 1 d . . P G 1
H22A H 1.298640 0.188569 0.959616 0.043 Uiso 0.5 1 calc R U P G 1
H22B H 1.286193 0.284729 0.856824 0.043 Uiso 0.5 1 calc R U P G 1
C22B C 1.1785(4) 0.1658(4) 0.9500(4) 0.0389(8) Uani 0.5 1 d . . P G 2
H22C H 1.131488 0.106896 1.007151 0.047 Uiso 0.5 1 calc R U P G 2
H22D H 1.284963 0.170320 0.961828 0.047 Uiso 0.5 1 calc R U P G 2
H1 H 0.265(2) 0.426(2) 0.2588(18) 0.047 Uiso 1 1 d . U . . .
H1B H 0.609(3) 0.181(2) 0.716(2) 0.058 Uiso 1 1 d . U . . .
C19A C 0.9174(4) 0.2154(4) 0.8546(3) 0.0277(7) Uani 0.55 1 d . . P G 1
H19A H 0.878033 0.141038 0.903205 0.033 Uiso 0.55 1 calc R U P G 1
C19B C 0.9434(4) 0.2482(4) 0.8074(4) 0.0221(8) Uani 0.45 1 d . . P G 2
H19B H 1.003090 0.290045 0.745620 0.027 Uiso 0.45 1 calc R U P G 2

loop_
_atom_site_aniso_label
_atom_site_aniso_U_11
_atom_site_aniso_U_22
_atom_site_aniso_U_33
_atom_site_aniso_U_23
_atom_site_aniso_U_13
_atom_site_aniso_U_12
O1 0.0311(6) 0.0241(6) 0.0377(6) 0.0038(5) -0.0104(5) 0.0014(5)
O2 0.0426(7) 0.0237(6) 0.0479(7) 0.0006(5) -0.0016(6) 0.0052(5)
N2 0.0258(7) 0.0376(8) 0.0365(8) -0.0021(6) -0.0058(6) 0.0083(6)
N1 0.0276(7) 0.0300(8) 0.0542(9) 0.0195(7) 0.0067(6) 0.0072(6)
C1 0.0224(7) 0.0218(7) 0.0332(8) 0.0072(6) -0.0006(6) 0.0020(6)
C8 0.0190(7) 0.0232(7) 0.0331(8) 0.0025(6) -0.0001(6) 0.0040(6)
C12 0.0268(8) 0.0228(7) 0.0287(8) 0.0008(6) -0.0013(6) 0.0037(6)
C11 0.0293(8) 0.0281(8) 0.0309(8) 0.0024(6) -0.0013(6) 0.0083(6)
C17 0.0273(8) 0.0258(8) 0.0354(9) 0.0020(6) 0.0039(6) 0.0016(6)
C25 0.0283(8) 0.0254(8) 0.0309(8) -0.0038(6) -0.0004(6) 0.0045(6)
C18 0.0280(8) 0.0275(8) 0.0328(8) 0.0054(6) 0.0009(6) 0.0033(6)
C13 0.0229(7) 0.0262(8) 0.0369(9) 0.0066(6) -0.0019(6) 0.0029(6)
C2 0.0189(7) 0.0401(9) 0.0358(9) 0.0115(7) -0.0036(6) 0.0045(6)
C9 0.0276(8) 0.0224(8) 0.0541(11) -0.0002(7) -0.0089(7) 0.0042(6)
C3 0.0257(8) 0.0361(9) 0.0335(8) 0.0097(7) -0.0023(6) 0.0008(6)
C4 0.0325(9) 0.0405(10) 0.0366(9) 0.0063(7) -0.0021(7) 0.0065(7)
C20 0.0327(9) 0.0313(8) 0.0352(9) -0.0040(7) -0.0037(7) 0.0092(7)
C16 0.0221(8) 0.0377(9) 0.0436(10) 0.0036(7) -0.0005(7) 0.0029(7)
C10 0.0293(9) 0.0325(9) 0.0524(11) -0.0090(8) -0.0130(8) 0.0040(7)
C7 0.0267(8) 0.0379(9) 0.0501(11) 0.0181(8) -0.0075(7) 0.0032(7)
C14 0.0247(8) 0.0468(10) 0.0415(10) 0.0183(8) -0.0001(7) 0.0054(7)
C6 0.0270(9) 0.0581(12) 0.0478(11) 0.0270(9) 0.0020(8) -0.0014(8)
C5 0.0293(9) 0.0603(12) 0.0407(10) 0.0129(9) 0.0060(7) 0.0104(8)
C15 0.0257(8) 0.0499(11) 0.0520(11) 0.0192(9) -0.0030(8) 0.0083(8)
C23 0.0399(11) 0.0597(13) 0.0529(12) -0.0189(10) -0.0095(9) 0.0289(10)
C21 0.0545(15) 0.0823(19) 0.146(3) -0.076(2) -0.0612(17) 0.0391(14)
C24A 0.0361(18) 0.042(2) 0.0287(16) -0.0074(14) -0.0037(13) 0.0130(16)
C24B 0.0251(18) 0.0194(18) 0.048(2) -0.0037(16) -0.0064(16) 0.0040(14)
C22A 0.0249(17) 0.051(2) 0.0325(19) 0.0013(17) -0.0043(14) 0.0087(16)
C22B 0.0306(19) 0.041(2) 0.046(2) 0.0010(18) -0.0104(17) 0.0090(16)
C19A 0.0273(17) 0.0298(18) 0.0269(18) 0.0007(14) -0.0015(14) 0.0079(13)
C19B 0.0246(19) 0.0237(19) 0.0177(19) 0.0023(15) 0.0014(15) 0.0009(14)

loop_
_atom_type_symbol
_atom_type_description
_atom_type_scat_dispersion_real
_atom_type_scat_dispersion_imag
_atom_type_scat_source
C C 0.0181 0.0091 'International Tables Vol C Tables 4.2.6.8 and 6.1.1.4'
H H 0.0000 0.0000 'International Tables Vol C Tables 4.2.6.8 and 6.1.1.4'
N N 0.0311 0.0180 'International Tables Vol C Tables 4.2.6.8 and 6.1.1.4'
O O 0.0492 0.0322 'International Tables Vol C Tables 4.2.6.8 and 6.1.1.4'

loop_
_exptl_crystal_face_index_h
_exptl_crystal_face_index_k
_exptl_crystal_face_index_l
_exptl_crystal_face_perp_dist
-2 -1 7 0.0511
-1 6 1 0.0511
2 1 -7 0.0545
1 -6 -1 0.0736
0 1 7 0.0462
6 -1 0 0.0177
0 -1 -7 0.0450
-6 1 0 0.0504

loop_
_geom_angle_atom_site_label_1
_geom_angle_atom_site_label_2
_geom_angle_atom_site_label_3
_geom_angle
_geom_angle_site_symmetry_1
_geom_angle_site_symmetry_3
_geom_angle_publ_flag
C11 N2 C10 117.36(14) . . ?
C2 N1 C1 122.07(14) . . ?
N1 C1 C8 109.45(12) . . ?
N1 C1 C13 111.28(12) . . ?
C8 C1 C13 111.31(13) . . ?
C12 C8 C1 122.60(14) . . ?
C12 C8 C9 117.09(14) . . ?
C9 C8 C1 120.30(14) . . ?
C11 C12 C8 119.55(14) . . ?
N2 C11 C12 123.13(15) . . ?
C16 C17 C18 111.42(13) . . ?
O1 C25 C19A 108.23(17) . . ?
O1 C25 C19B 118.34(19) . . ?
O2 C25 O1 122.90(15) . . ?
O2 C25 C19A 127.85(18) . . ?
O2 C25 C19B 117.0(2) . . ?
C17 C18 C13 112.06(13) . . ?
C18 C13 C1 110.71(12) . . ?
C18 C13 C14 109.71(13) . . ?
C14 C13 C1 112.17(14) . . ?
N1 C2 C3 122.45(15) . . ?
N1 C2 C7 119.31(16) . . ?
C3 C2 C7 118.24(16) . . ?
C10 C9 C8 119.88(15) . . ?
C4 C3 C2 120.59(16) . . ?
C5 C4 C3 120.98(17) . . ?
C21 C20 C19B 113.8(2) . . ?
C19A C20 C21 113.29(19) . . ?
C17 C16 C15 110.64(14) . . ?
N2 C10 C9 122.93(16) . . ?
C6 C7 C2 120.32(17) . . ?
C13 C14 C15 110.88(15) . . ?
C7 C6 C5 120.77(16) . . ?
C4 C5 C6 119.09(17) . . ?
C16 C15 C14 110.56(15) . . ?
C24A C23 C22A 106.5(2) . . ?
C22B C23 C24B 108.3(2) . . ?
C22A C21 C20 123.7(3) . . ?
C22B C21 C20 119.0(2) . . ?
C19A C24A C23 109.4(3) . . ?
C19B C24B C23 105.7(3) . . ?
C21 C22A C23 111.4(3) . . ?
C21 C22B C23 115.7(3) . . ?
C20 C19A C25 111.7(2) . . ?
C20 C19A C24A 111.1(3) . . ?
C24A C19A C25 108.5(3) . . ?
C25 C19B C20 108.0(2) . . ?
C25 C19B C24B 111.9(3) . . ?
C24B C19B C20 108.0(3) . . ?

loop_
_geom_bond_atom_site_label_1
_geom_bond_atom_site_label_2
_geom_bond_distance
_geom_bond_site_symmetry_2
_geom_bond_publ_flag
O1 C25 1.3168(19) . ?
O2 C25 1.2100(19) . ?
N2 C11 1.338(2) . ?
N2 C10 1.339(2) . ?
N1 C1 1.450(2) . ?
N1 C2 1.390(2) . ?
C1 C8 1.523(2) . ?
C1 C13 1.544(2) . ?
C8 C12 1.388(2) . ?
C8 C9 1.391(2) . ?
C12 C11 1.384(2) . ?
C17 C18 1.530(2) . ?
C17 C16 1.522(2) . ?
C25 C19A 1.570(4) . ?
C25 C19B 1.488(4) . ?
C18 C13 1.531(2) . ?
C13 C14 1.532(2) . ?
C2 C3 1.395(2) . ?
C2 C7 1.407(2) . ?
C9 C10 1.380(2) . ?
C3 C4 1.382(2) . ?
C4 C5 1.381(3) . ?
C20 C21 1.500(3) . ?
C20 C19A 1.466(4) . ?
C20 C19B 1.618(4) . ?
C16 C15 1.522(2) . ?
C7 C6 1.384(3) . ?
C14 C15 1.532(2) . ?
C6 C5 1.385(3) . ?
C23 C24A 1.531(4) . ?
C23 C24B 1.598(4) . ?
C23 C22A 1.610(4) . ?
C23 C22B 1.504(4) . ?
C21 C22A 1.367(4) . ?
C21 C22B 1.404(4) . ?
C24A C19A 1.515(5) . ?
C24B C19B 1.547(5) . ?

loop_
_exptl_oxdiff_crystal_face_indexfrac_h
_exptl_oxdiff_crystal_face_indexfrac_k
_exptl_oxdiff_crystal_face_indexfrac_l
_exptl_oxdiff_crystal_face_x
_exptl_oxdiff_crystal_face_y
_exptl_oxdiff_crystal_face_z
-1.8696 -0.9063 7.2551 -0.0902 -0.3840 0.9189
-0.6239 6.3673 0.7119 0.2158 0.8932 0.3945
1.8862 0.7300 -7.2720 0.0842 0.3592 -0.9294
0.7358 -6.3009 -1.1493 -0.2099 -0.8684 -0.4493
0.2800 1.4033 7.3499 0.3620 -0.0892 0.9279
6.0076 -0.9039 0.0368 0.9197 -0.2205 -0.3248
0.1857 -1.4748 -7.3542 -0.2910 0.0721 -0.9540
-5.9956 0.8171 -0.4688 -0.9366 0.2247 0.2687
